data_2228495
loop_
_publ_author_name
'Smith, Graham'
'Wermuth, Urs D.'

_publ_section_title
;
 4-Carbamoylpiperidinium acetate monohydrate
;
_journal_coeditor_code NK2071
_journal_issue 12
_journal_name_full 'Acta Crystallographica Section E'
_journal_page_first o3162
_journal_paper_doi 10.1107/S1600536810045538
_journal_volume 66
_journal_year 2010
_chemical_formula_iupac 'C6 H13 N2 O +, C2 H3 O2 -, H2 O'
_chemical_formula_moiety 'C6 H13 N2 O +, C2 H3 O2 -, H2 O'
_chemical_formula_sum 'C8 H18 N2 O4'
_chemical_formula_weight 206.24
_chemical_melting_point 409
_chemical_name_common 'isonipecotamide acetate monohydrate'
_chemical_name_systematic
;
4-Carbamoylpiperidinium acetate monohydrate
;
_space_group_IT_number 2
_symmetry_cell_setting triclinic
_symmetry_space_group_name_Hall '-P 1'
_symmetry_space_group_name_H-M 'P -1'
_atom_sites_solution_hydrogens geom
_atom_sites_solution_primary direct
_atom_sites_solution_secondary difmap
_audit_creation_method SHELXL97
_cell_angle_alpha 81.088(4)
_cell_angle_beta 78.763(4)
_cell_angle_gamma 76.202(4)
_cell_formula_units_Z 2
_cell_length_a 5.8219(2)
_cell_length_b 7.7675(3)
_cell_length_c 12.4022(5)
_cell_measurement_reflns_used 3330
_cell_measurement_temperature 200(2)
_cell_measurement_theta_max 28.76
_cell_measurement_theta_min 3.351
_cell_volume 530.75(4)
_computing_cell_refinement '<i>CrysAlis Pro</i> (Oxford Diffraction, 2010)'
_computing_data_collection '<i>CrysAlis Pro</i> (Oxford Diffraction, 2010)'
_computing_data_reduction '<i>CrysAlis Pro</i> (Oxford Diffraction, 2010)'
_computing_molecular_graphics '<i>PLATON</i> (Spek, 2009)'
_computing_publication_material '<i>PLATON</i> (Spek, 2009)'
_computing_structure_refinement 'SHELXL97 (Sheldrick, 2008) within <i>WinGX</i> (Farrugia, 1999)'
_computing_structure_solution '<i>SIR92</i> (Altomare <i>et al.</i>, 1994)'
_diffrn_ambient_temperature 200(2)
_diffrn_detector_area_resol_mean 16.977
_diffrn_measured_fraction_theta_full 0.998
_diffrn_measured_fraction_theta_max 0.998
_diffrn_measurement_device_type 'Oxford Diffraction Gemini-S Ultra CCD-detector'
_diffrn_measurement_method \w
_diffrn_radiation_monochromator graphite
_diffrn_radiation_source 'Enhance (Mo) X-ray source'
_diffrn_radiation_type MoK\a
_diffrn_radiation_wavelength 0.71073
_diffrn_reflns_av_R_equivalents 0.0213
_diffrn_reflns_av_sigmaI/netI 0.0265
_diffrn_reflns_limit_h_max 7
_diffrn_reflns_limit_h_min -7
_diffrn_reflns_limit_k_max 9
_diffrn_reflns_limit_k_min -9
_diffrn_reflns_limit_l_max 15
_diffrn_reflns_limit_l_min -15
_diffrn_reflns_number 6385
_diffrn_reflns_theta_full 26.00
_diffrn_reflns_theta_max 26.00
_diffrn_reflns_theta_min 3.36
_diffrn_standards_number 0
_exptl_absorpt_coefficient_mu 0.102
_exptl_absorpt_correction_T_max 0.980
_exptl_absorpt_correction_T_min 0.962
_exptl_absorpt_correction_type multi-scan
_exptl_absorpt_process_details '(<i>CrysAlis Pro</i>; Oxford Diffraction, 2010)'
_exptl_crystal_colour colourless
_exptl_crystal_density_diffrn 1.291
_exptl_crystal_density_method 'not measured'
_exptl_crystal_description plate
_exptl_crystal_F_000 224
_exptl_crystal_size_max 0.40
_exptl_crystal_size_mid 0.35
_exptl_crystal_size_min 0.15
_refine_diff_density_max 0.198
_refine_diff_density_min -0.187
_refine_ls_extinction_method none
_refine_ls_goodness_of_fit_ref 0.930
_refine_ls_hydrogen_treatment mixed
_refine_ls_matrix_type full
_refine_ls_number_parameters 151
_refine_ls_number_reflns 2087
_refine_ls_number_restraints 0
_refine_ls_restrained_S_all 0.930
_refine_ls_R_factor_all 0.0482
_refine_ls_R_factor_gt 0.0350
_refine_ls_shift/su_max 0.000
_refine_ls_shift/su_mean 0.000
_refine_ls_structure_factor_coef Fsqd
_refine_ls_weighting_details 'calc w=1/[\s^2^(Fo^2^)+(0.0733P)^2^+0.0214P] where P=(Fo^2^+2Fc^2^)/3'
_refine_ls_weighting_scheme calc
_refine_ls_wR_factor_gt 0.1002
_refine_ls_wR_factor_ref 0.1047
_reflns_number_gt 1602
_reflns_number_total 2087
_reflns_threshold_expression I>2\s(I)
_cod_data_source_file nk2071.cif
_cod_data_source_block I
_cod_database_code 2228495
_cod_database_fobs_code 2228495

loop_
_symmetry_equiv_pos_as_xyz
'x, y, z'
'-x, -y, -z'

loop_
_atom_site_aniso_label
_atom_site_aniso_U_11
_atom_site_aniso_U_22
_atom_site_aniso_U_33
_atom_site_aniso_U_12
_atom_site_aniso_U_13
_atom_site_aniso_U_23
O41A 0.0236(5) 0.0304(6) 0.0475(6) -0.0104(4) -0.0061(4) 0.0086(5)
N1A 0.0228(6) 0.0200(6) 0.0383(7) -0.0088(5) -0.0057(5) 0.0076(5)
N41A 0.0279(7) 0.0236(6) 0.0349(7) -0.0100(5) -0.0026(5) 0.0083(5)
C2A 0.0309(7) 0.0300(8) 0.0250(7) -0.0108(6) -0.0021(6) 0.0039(6)
C3A 0.0310(7) 0.0259(7) 0.0235(7) -0.0116(6) -0.0025(5) -0.0007(6)
C4A 0.0192(6) 0.0198(6) 0.0269(7) -0.0060(5) -0.0038(5) 0.0029(5)
C5A 0.0345(8) 0.0271(7) 0.0247(7) -0.0124(6) -0.0020(6) -0.0016(6)
C6A 0.0391(8) 0.0270(8) 0.0336(8) -0.0155(6) -0.0057(6) -0.0032(6)
C41A 0.0239(7) 0.0202(7) 0.0256(7) -0.0065(5) -0.0007(5) -0.0008(6)
O11 0.0274(5) 0.0289(5) 0.0362(6) -0.0050(4) -0.0060(4) 0.0061(5)
O12 0.0333(6) 0.0339(6) 0.0535(7) -0.0167(5) -0.0175(5) 0.0165(5)
C1 0.0250(7) 0.0227(7) 0.0257(7) -0.0074(5) -0.0012(5) -0.0015(6)
C2 0.0368(8) 0.0335(8) 0.0450(9) -0.0182(7) -0.0080(7) 0.0054(7)
O1W 0.0325(6) 0.0304(6) 0.0324(6) -0.0149(5) -0.0066(4) 0.0073(5)

loop_
_atom_site_type_symbol
_atom_site_label
_atom_site_fract_x
_atom_site_fract_y
_atom_site_fract_z
_atom_site_U_iso_or_equiv
_atom_site_thermal_displace_type
_atom_site_calc_flag
_atom_site_refinement_flags
_atom_site_occupancy
O O41A 0.48609(16) 0.38864(13) 0.35243(9) 0.0344(3) Uani . . 1.000
N N1A 0.9204(2) 0.82745(15) 0.19803(10) 0.0274(4) Uani . . 1.000
N N41A 0.7954(2) 0.21185(16) 0.42814(10) 0.0297(4) Uani . . 1.000
C C2A 0.9917(3) 0.67001(19) 0.13552(11) 0.0290(4) Uani . . 1.000
C C3A 0.8415(2) 0.53343(18) 0.18703(11) 0.0264(4) Uani . . 1.000
C C4A 0.8642(2) 0.47820(17) 0.30875(11) 0.0223(4) Uani . . 1.000
C C5A 0.8010(3) 0.64377(18) 0.37045(11) 0.0283(4) Uani . . 1.000
C C6A 0.9525(3) 0.77742(19) 0.31557(12) 0.0319(5) Uani . . 1.000
C C41A 0.6994(2) 0.35378(17) 0.36412(11) 0.0236(4) Uani . . 1.000
O O11 1.43436(17) -0.04485(13) 0.19784(8) 0.0320(3) Uani . . 1.000
O O12 1.14721(18) 0.09626(14) 0.10165(9) 0.0395(4) Uani . . 1.000
C C1 1.3462(2) 0.08082(17) 0.12972(11) 0.0246(4) Uani . . 1.000
C C2 1.4884(3) 0.2219(2) 0.08190(13) 0.0375(5) Uani . . 1.000
O O1W 1.31002(18) 0.08400(15) 0.40367(9) 0.0314(3) Uani . . 1.000
H H4A 1.03030 0.41690 0.31380 0.0270 Uiso calc R 1.000
H H11A 1.005(3) 0.917(2) 0.1664(15) 0.050(5) Uiso . . 1.000
H H12A 0.757(3) 0.882(2) 0.1956(14) 0.043(5) Uiso . . 1.000
H H21A 1.16000 0.61660 0.13610 0.0350 Uiso calc R 1.000
H H22A 0.96950 0.70700 0.05920 0.0350 Uiso calc R 1.000
H H31A 0.89420 0.42910 0.14720 0.0320 Uiso calc R 1.000
H H32A 0.67480 0.58390 0.18070 0.0320 Uiso calc R 1.000
H H41A 0.958(3) 0.178(2) 0.4274(13) 0.036(4) Uiso . . 1.000
H H42A 0.701(3) 0.138(2) 0.4646(14) 0.045(5) Uiso . . 1.000
H H51A 0.63270 0.69920 0.37160 0.0340 Uiso calc R 1.000
H H52A 0.82710 0.60850 0.44640 0.0340 Uiso calc R 1.000
H H61A 0.90520 0.88300 0.35420 0.0380 Uiso calc R 1.000
H H62A 1.12010 0.72560 0.31940 0.0380 Uiso calc R 1.000
H H21 1.42940 0.28690 0.01690 0.0450 Uiso calc R 1.000
H H22 1.65450 0.16610 0.06270 0.0450 Uiso calc R 1.000
H H23 1.47180 0.30250 0.13570 0.0450 Uiso calc R 1.000
H H11W 1.355(4) 0.031(3) 0.3388(19) 0.069(7) Uiso . . 1.000
H H12W 1.368(4) 0.175(3) 0.3891(17) 0.062(6) Uiso . . 1.000

loop_
_atom_type_symbol
_atom_type_description
_atom_type_scat_dispersion_real
_atom_type_scat_dispersion_imag
_atom_type_scat_source
C C 0.0033 0.0016 'International Tables Vol C Tables 4.2.6.8 and 6.1.1.4'
H H 0.0000 0.0000 'International Tables Vol C Tables 4.2.6.8 and 6.1.1.4'
N N 0.0061 0.0033 'International Tables Vol C Tables 4.2.6.8 and 6.1.1.4'
O O 0.0106 0.0060 'International Tables Vol C Tables 4.2.6.8 and 6.1.1.4'

loop_
_geom_angle_atom_site_label_1
_geom_angle_atom_site_label_2
_geom_angle_atom_site_label_3
_geom_angle_site_symmetry_1
_geom_angle_site_symmetry_2
_geom_angle_site_symmetry_3
_geom_angle
_geom_angle_publ_flag
H11W O1W H12W . . . 104(2) no
C2A N1A C6A . . . 111.60(11) no
H11A N1A H12A . . . 104.9(14) no
C6A N1A H11A . . . 109.2(11) no
C2A N1A H11A . . . 112.5(10) no
C2A N1A H12A . . . 109.7(10) no
C6A N1A H12A . . . 108.8(10) no
C41A N41A H42A . . . 118.4(11) no
C41A N41A H41A . . . 121.8(10) no
H41A N41A H42A . . . 119.1(15) no
N1A C2A C3A . . . 110.23(12) no
C2A C3A C4A . . . 110.91(11) no
C3A C4A C41A . . . 111.67(10) no
C5A C4A C41A . . . 108.66(11) no
C3A C4A C5A . . . 109.87(11) no
C4A C5A C6A . . . 111.11(12) no
N1A C6A C5A . . . 109.84(13) no
O41A C41A C4A . . . 120.90(12) no
O41A C41A N41A . . . 122.94(12) no
N41A C41A C4A . . . 116.11(11) no
N1A C2A H21A . . . 110.00 no
C3A C2A H21A . . . 110.00 no
C3A C2A H22A . . . 110.00 no
H21A C2A H22A . . . 108.00 no
N1A C2A H22A . . . 110.00 no
C2A C3A H31A . . . 109.00 no
C2A C3A H32A . . . 109.00 no
C4A C3A H32A . . . 109.00 no
H31A C3A H32A . . . 108.00 no
C4A C3A H31A . . . 109.00 no
C5A C4A H4A . . . 109.00 no
C41A C4A H4A . . . 109.00 no
C3A C4A H4A . . . 109.00 no
C4A C5A H51A . . . 109.00 no
C6A C5A H51A . . . 109.00 no
C6A C5A H52A . . . 109.00 no
C4A C5A H52A . . . 109.00 no
H51A C5A H52A . . . 108.00 no
N1A C6A H62A . . . 110.00 no
C5A C6A H61A . . . 110.00 no
C5A C6A H62A . . . 110.00 no
H61A C6A H62A . . . 108.00 no
N1A C6A H61A . . . 110.00 no
O11 C1 O12 . . . 123.79(12) no
O11 C1 C2 . . . 117.89(12) no
O12 C1 C2 . . . 118.31(12) no
C1 C2 H22 . . . 109.00 no
C1 C2 H23 . . . 109.00 no
C1 C2 H21 . . . 109.00 no
H21 C2 H23 . . . 109.00 no
H22 C2 H23 . . . 109.00 no
H21 C2 H22 . . . 109.00 no

loop_
_geom_bond_atom_site_label_1
_geom_bond_atom_site_label_2
_geom_bond_site_symmetry_1
_geom_bond_site_symmetry_2
_geom_bond_distance
_geom_bond_publ_flag
O41A C41A . . 1.2386(16) no
O11 C1 . . 1.2667(16) no
O12 C1 . . 1.2473(17) no
O1W H12W . . 0.84(2) no
O1W H11W . . 0.92(2) no
N1A C6A . . 1.4856(19) no
N1A C2A . . 1.4816(18) no
N41A C41A . . 1.3289(18) no
N1A H12A . . 0.949(18) no
N1A H11A . . 0.940(17) no
N41A H41A . . 0.919(18) no
N41A H42A . . 0.899(17) no
C2A C3A . . 1.521(2) no
C3A C4A . . 1.5266(19) no
C4A C5A . . 1.5311(19) no
C4A C41A . . 1.5186(18) no
C5A C6A . . 1.518(2) no
C2A H21A . . 0.9700 no
C2A H22A . . 0.9700 no
C3A H32A . . 0.9700 no
C3A H31A . . 0.9700 no
C4A H4A . . 0.9800 no
C5A H51A . . 0.9700 no
C5A H52A . . 0.9700 no
C6A H62A . . 0.9700 no
C6A H61A . . 0.9700 no
C1 C2 . . 1.509(2) no
C2 H23 . . 0.9600 no
C2 H21 . . 0.9600 no
C2 H22 . . 0.9600 no

loop_
_geom_hbond_atom_site_label_D
_geom_hbond_atom_site_label_H
_geom_hbond_atom_site_label_A
_geom_hbond_site_symmetry_A
_geom_hbond_distance_DH
_geom_hbond_distance_HA
_geom_hbond_distance_DA
_geom_hbond_angle_DHA
_geom_hbond_publ_flag
N1A H11A O12 1_565 0.940(17) 1.793(17) 2.7311(16) 175.8(17) yes
N1A H12A O11 1_465 0.949(18) 1.824(18) 2.7666(16) 171.8(14) yes
N41A H41A O1W . 0.919(18) 1.984(18) 2.8939(17) 170.2(15) yes
N41A H42A O1W 2_756 0.899(17) 2.188(16) 2.9491(16) 142.1(15) yes
O1W H11W O11 . 0.92(2) 1.87(2) 2.7871(15) 172(2) yes
O1W H12W O41A 1_655 0.84(2) 1.90(2) 2.7370(15) 177(2) yes
C2A H22A O12 2_765 0.97 2.42 3.3428(18) 158 no

loop_
_geom_torsion_atom_site_label_1
_geom_torsion_atom_site_label_2
_geom_torsion_atom_site_label_3
_geom_torsion_atom_site_label_4
_geom_torsion_site_symmetry_1
_geom_torsion_site_symmetry_2
_geom_torsion_site_symmetry_3
_geom_torsion_site_symmetry_4
_geom_torsion
_geom_torsion_publ_flag
C6A N1A C2A C3A . . . . 59.57(16) no
C2A N1A C6A C5A . . . . -59.60(16) no
N1A C2A C3A C4A . . . . -56.87(15) no
C2A C3A C4A C5A . . . . 54.57(15) no
C2A C3A C4A C41A . . . . 175.21(11) no
C3A C4A C5A C6A . . . . -54.94(16) no
C41A C4A C5A C6A . . . . -177.38(12) no
C3A C4A C41A O41A . . . . -47.52(17) no
C3A C4A C41A N41A . . . . 135.05(12) no
C5A C4A C41A O41A . . . . 73.82(16) no
C5A C4A C41A N41A . . . . -103.61(14) no
C4A C5A C6A N1A . . . . 57.10(16) no

loop_
_cod_related_entry_id
_cod_related_entry_database
_cod_related_entry_code
1 ChemSpider 26231250
